data_1554944
loop_
_publ_author_name
'Koy, Maximilian'
'Engle, Keary M.'
'Henling, Lawrence M.'
'Takase, Michael K.'
'Grubbs, Robert H.'

_publ_section_title
;
 Synthesis of substituted dihydrobenzofurans via tandem S(N)Ar/5-exo-trig
 cyclization.
;
_journal_issue 8
_journal_name_full 'Organic letters'
_journal_page_first 1986
_journal_page_last 1989
_journal_paper_doi 10.1021/acs.orglett.5b00743
_journal_volume 17
_journal_year 2015
_chemical_formula_moiety 'C24 H24 Cl N O'
_chemical_formula_sum 'C24 H24 Cl N O'
_chemical_formula_weight 377.89
_space_group_crystal_system monoclinic
_space_group_IT_number 14
_space_group_name_Hall '-P 2yn'
_space_group_name_H-M_alt 'P 1 21/n 1'
_atom_sites_solution_hydrogens difmap
_atom_sites_solution_primary direct
_audit_creation_date 2014-09-10
_audit_creation_method
;
Olex2 1.2
(compiled 2014.08.28 svn.r2986 for OlexSys, GUI svn.r4874,
 SHELXL-2014,
 and manual edit
;
_cell_angle_alpha 90
_cell_angle_beta 92.829(2)
_cell_angle_gamma 90
_cell_formula_units_Z 4
_cell_length_a 12.0241(5)
_cell_length_b 10.8634(4)
_cell_length_c 15.0306(6)
_cell_measurement_reflns_used 9646
_cell_measurement_temperature 100
_cell_measurement_theta_max 40.72
_cell_measurement_theta_min 2.22
_cell_volume 1960.94(13)
_computing_cell_refinement 'SAINT V8.34A (Bruker-AXS, 2007)'
_computing_data_collection 'APEX2 2014.5-0 (Bruker-AXS, 2007)'
_computing_data_reduction 'SAINT V8.34A (Bruker-AXS, 2007)'
_computing_molecular_graphics 'DIAMOND 3 (Crystal Impact, 1999)'
_computing_publication_material 'Olex2 (Dolomanov et al., 2009)'
_computing_structure_refinement 'SHELXL-2014/6 (Sheldrick, 2014)'
_computing_structure_solution 'XT-2014/3 (Sheldrick, 2012)'
_diffrn_ambient_temperature 100
_diffrn_detector_area_resol_mean 8.33
_diffrn_measured_fraction_theta_full 1.000
_diffrn_measured_fraction_theta_max 0.985
_diffrn_measurement_device_type 'Bruker KAPPA APEX II ccd'
_diffrn_measurement_method '\w and \f scans'
_diffrn_radiation_monochromator graphite
_diffrn_radiation_type MoK\a
_diffrn_radiation_wavelength 0.71073
_diffrn_reflns_av_R_equivalents 0.0477
_diffrn_reflns_av_unetI/netI 0.0246
_diffrn_reflns_Laue_measured_fraction_full 1.000
_diffrn_reflns_Laue_measured_fraction_max 0.985
_diffrn_reflns_limit_h_max 22
_diffrn_reflns_limit_h_min -22
_diffrn_reflns_limit_k_max 20
_diffrn_reflns_limit_k_min -20
_diffrn_reflns_limit_l_max 28
_diffrn_reflns_limit_l_min -28
_diffrn_reflns_number 140172
_diffrn_reflns_point_group_measured_fraction_full 1.000
_diffrn_reflns_point_group_measured_fraction_max 0.985
_diffrn_reflns_theta_full 25.000
_diffrn_reflns_theta_max 41.861
_diffrn_reflns_theta_min 2.119
_diffrn_source 'sealed tube'
_diffrn_source_current 30
_diffrn_source_power 1.5
_diffrn_source_target Mo
_diffrn_source_voltage 50
_exptl_absorpt_coefficient_mu 0.208
_exptl_absorpt_correction_T_max 1.0000
_exptl_absorpt_correction_T_min 0.9335
_exptl_absorpt_correction_type multi-scan
_exptl_absorpt_process_details
;
SADABS-2014/3 (Bruker,2014) was used for absorption correction.
wR2(int) was 0.0572 before and 0.0537 after correction.
The Ratio of minimum to maximum transmission is 0.9335.
The \l/2 correction factor is 0.00150.
;
_exptl_crystal_colour colourless
_exptl_crystal_colour_primary colourless
_exptl_crystal_density_diffrn 1.280
_exptl_crystal_description block
_exptl_crystal_F_000 800
_exptl_crystal_size_max 0.40
_exptl_crystal_size_mid 0.29
_exptl_crystal_size_min 0.19
_refine_diff_density_max 0.797
_refine_diff_density_min -0.217
_refine_diff_density_rms 0.072
_refine_ls_extinction_method none
_refine_ls_goodness_of_fit_ref 1.047
_refine_ls_hydrogen_treatment refall
_refine_ls_matrix_type full
_refine_ls_number_parameters 340
_refine_ls_number_reflns 13399
_refine_ls_number_restraints 0
_refine_ls_restrained_S_all 1.047
_refine_ls_R_factor_all 0.0526
_refine_ls_R_factor_gt 0.0372
_refine_ls_shift/su_max 0.004
_refine_ls_shift/su_mean 0.000
_refine_ls_structure_factor_coef Fsqd
_refine_ls_weighting_details 'w=1/[\s^2^(Fo^2^)+(0.0630P)^2^+0.2572P] where P=(Fo^2^+2Fc^2^)/3'
_refine_ls_weighting_scheme calc
_refine_ls_wR_factor_gt 0.1016
_refine_ls_wR_factor_ref 0.1120
_reflns_Friedel_coverage 0.000
_reflns_number_gt 10632
_reflns_number_total 13399
_reflns_threshold_expression 'I > 2\s(I)'
_cod_data_source_file ol5b00743_si_004.cif
_cod_data_source_block a14340
_cod_database_code 1554944
_shelxl_version_number 2014/6
_shelx_space_group_comment
;
The symmetry employed for this shelxl refinement is uniquely defined
by the following loop, which should always be used as a source of
symmetry information in preference to the above space-group names.
They are only intended as comments.
;
_shelx_estimated_absorpt_t_max 0.961
_shelx_estimated_absorpt_t_min 0.921
_olex2_refinement_description
;
;
_olex2_submission_special_instructions 'No special instructions were received'

loop_
_space_group_symop_operation_xyz
'x, y, z'
'-x+1/2, y+1/2, -z+1/2'
'-x, -y, -z'
'x-1/2, -y-1/2, z-1/2'

loop_
_atom_site_label
_atom_site_type_symbol
_atom_site_fract_x
_atom_site_fract_y
_atom_site_fract_z
_atom_site_U_iso_or_equiv
_atom_site_adp_type
_atom_site_occupancy
_atom_site_site_symmetry_order
_atom_site_calc_flag
Cl1 Cl 0.63946(2) 0.49864(2) 1.05727(2) 0.01872(4) Uani 1 1 d
O1 O 0.74304(4) 0.48602(4) 0.88583(3) 0.01523(7) Uani 1 1 d
H1 H 0.7873(14) 0.4962(14) 0.8416(12) 0.055(5) Uiso 1 1 d
N1 N 0.84464(4) 0.60953(4) 0.74657(3) 0.01134(7) Uani 1 1 d
H1A H 0.8553(9) 0.5850(10) 0.6904(7) 0.019(2) Uiso 1 1 d
C1 C 0.73782(4) 0.66550(5) 0.74879(3) 0.00975(7) Uani 1 1 d
C2 C 0.69992(4) 0.69435(5) 0.83899(3) 0.01009(7) Uani 1 1 d
C3 C 0.69945(4) 0.59866(5) 0.90203(3) 0.01068(7) Uani 1 1 d
C4 C 0.64851(5) 0.61905(5) 0.98222(3) 0.01300(8) Uani 1 1 d
C5 C 0.60406(5) 0.73323(6) 1.00205(4) 0.01689(10) Uani 1 1 d
H5 H 0.5718(10) 0.7436(11) 1.0591(8) 0.025(3) Uiso 1 1 d
C6 C 0.60972(5) 0.82955(6) 0.94144(4) 0.01701(10) Uani 1 1 d
H6 H 0.5794(9) 0.9108(11) 0.9570(8) 0.021(3) Uiso 1 1 d
C7 C 0.65663(5) 0.80908(5) 0.85997(4) 0.01328(8) Uani 1 1 d
H7 H 0.6550(9) 0.8740(10) 0.8127(7) 0.015(2) Uiso 1 1 d
C8 C 0.94796(4) 0.67706(5) 0.77930(4) 0.01352(8) Uani 1 1 d
C9 C 0.94626(6) 0.81226(6) 0.74987(5) 0.01821(10) Uani 1 1 d
H9A H 0.8845(12) 0.8581(13) 0.7739(9) 0.036(3) Uiso 1 1 d
H9B H 1.0154(11) 0.8521(12) 0.7705(8) 0.030(3) Uiso 1 1 d
H9C H 0.9415(10) 0.8209(11) 0.6837(8) 0.024(3) Uiso 1 1 d
C10 C 1.04332(5) 0.60846(7) 0.73732(5) 0.02081(11) Uani 1 1 d
H10A H 1.0360(10) 0.6123(12) 0.6700(9) 0.029(3) Uiso 1 1 d
H10B H 1.1151(11) 0.6477(11) 0.7584(8) 0.028(3) Uiso 1 1 d
H10C H 1.0446(11) 0.5236(13) 0.7551(9) 0.032(3) Uiso 1 1 d
C11 C 0.96432(5) 0.67069(7) 0.88097(4) 0.01947(11) Uani 1 1 d
H11A H 0.9630(11) 0.5838(13) 0.9029(9) 0.033(3) Uiso 1 1 d
H11B H 1.0357(11) 0.7055(12) 0.8979(9) 0.032(3) Uiso 1 1 d
H11C H 0.9101(10) 0.7183(11) 0.9106(8) 0.025(3) Uiso 1 1 d
C12 C 0.66736(4) 0.67204(5) 0.67555(3) 0.01018(7) Uani 1 1 d
C13 C 0.54826(4) 0.70830(5) 0.67997(3) 0.01054(7) Uani 1 1 d
C14 C 0.47645(5) 0.65484(5) 0.73960(4) 0.01303(8) Uani 1 1 d
H14 H 0.5041(9) 0.5930(11) 0.7800(7) 0.019(2) Uiso 1 1 d
C15 C 0.36548(5) 0.69179(6) 0.74055(4) 0.01529(9) Uani 1 1 d
H15 H 0.3170(10) 0.6529(11) 0.7831(8) 0.026(3) Uiso 1 1 d
C16 C 0.32425(5) 0.78208(6) 0.68183(4) 0.01613(9) Uani 1 1 d
H16 H 0.2441(10) 0.8094(11) 0.6838(8) 0.028(3) Uiso 1 1 d
C17 C 0.39436(5) 0.83396(6) 0.62105(4) 0.01541(9) Uani 1 1 d
H17 H 0.3693(10) 0.8952(11) 0.5804(8) 0.025(3) Uiso 1 1 d
C18 C 0.50516(5) 0.79691(5) 0.61975(4) 0.01302(8) Uani 1 1 d
H18 H 0.5538(9) 0.8321(10) 0.5784(8) 0.019(2) Uiso 1 1 d
C19 C 0.70055(4) 0.63440(5) 0.58494(3) 0.01075(7) Uani 1 1 d
C20 C 0.64337(5) 0.53658(5) 0.54236(4) 0.01391(8) Uani 1 1 d
H20 H 0.5892(10) 0.4945(10) 0.5732(8) 0.021(3) Uiso 1 1 d
C21 C 0.66785(5) 0.50061(6) 0.45672(4) 0.01690(10) Uani 1 1 d
H21 H 0.6261(10) 0.4338(11) 0.4298(8) 0.022(3) Uiso 1 1 d
C22 C 0.74957(5) 0.56245(6) 0.41178(4) 0.01745(10) Uani 1 1 d
H22 H 0.7671(11) 0.5388(13) 0.3513(9) 0.032(3) Uiso 1 1 d
C23 C 0.80681(5) 0.65998(6) 0.45320(4) 0.01721(10) Uani 1 1 d
H23 H 0.8653(10) 0.7057(11) 0.4232(8) 0.027(3) Uiso 1 1 d
C24 C 0.78244(5) 0.69593(5) 0.53920(4) 0.01456(9) Uani 1 1 d
H24 H 0.8239(9) 0.7678(11) 0.5670(8) 0.023(3) Uiso 1 1 d

loop_
_atom_site_aniso_label
_atom_site_aniso_U_11
_atom_site_aniso_U_22
_atom_site_aniso_U_33
_atom_site_aniso_U_23
_atom_site_aniso_U_13
_atom_site_aniso_U_12
Cl1 0.02136(7) 0.02245(7) 0.01252(6) 0.00461(4) 0.00250(4) -0.00571(5)
O1 0.01957(19) 0.01147(15) 0.01501(17) 0.00212(12) 0.00441(14) 0.00199(13)
N1 0.01049(16) 0.01233(17) 0.01125(16) -0.00032(13) 0.00102(12) 0.00113(12)
C1 0.01037(17) 0.01014(17) 0.00880(15) -0.00011(13) 0.00099(13) 0.00023(13)
C2 0.01071(17) 0.01067(17) 0.00889(16) -0.00064(13) 0.00041(13) 0.00002(13)
C3 0.01109(17) 0.01147(17) 0.00948(16) 0.00016(13) 0.00046(13) -0.00071(14)
C4 0.01294(19) 0.0169(2) 0.00927(17) 0.00057(15) 0.00133(14) -0.00254(16)
C5 0.0176(2) 0.0211(2) 0.01229(19) -0.00359(17) 0.00360(16) 0.00040(18)
C6 0.0201(2) 0.0164(2) 0.0148(2) -0.00452(17) 0.00292(17) 0.00288(18)
C7 0.0160(2) 0.01160(19) 0.01225(18) -0.00167(14) 0.00076(15) 0.00145(15)
C8 0.01042(18) 0.0162(2) 0.01390(19) 0.00281(16) 0.00035(15) -0.00052(15)
C9 0.0180(2) 0.0151(2) 0.0213(2) 0.00289(19) -0.00122(19) -0.00319(18)
C10 0.0130(2) 0.0256(3) 0.0243(3) 0.0069(2) 0.00504(19) 0.0042(2)
C11 0.0158(2) 0.0280(3) 0.0143(2) 0.0032(2) -0.00309(17) -0.0039(2)
C12 0.01051(17) 0.01166(17) 0.00840(16) -0.00036(13) 0.00087(13) -0.00019(13)
C13 0.01038(17) 0.01234(18) 0.00888(16) -0.00085(13) 0.00018(13) -0.00004(14)
C14 0.01151(18) 0.0170(2) 0.01056(17) 0.00064(15) 0.00083(14) -0.00088(15)
C15 0.01161(19) 0.0222(2) 0.01215(19) -0.00087(17) 0.00152(15) -0.00083(17)
C16 0.01168(19) 0.0210(2) 0.0156(2) -0.00283(18) -0.00022(16) 0.00187(17)
C17 0.0134(2) 0.0166(2) 0.0159(2) 0.00044(17) -0.00185(16) 0.00195(16)
C18 0.01281(19) 0.0145(2) 0.01166(18) 0.00101(15) -0.00049(14) 0.00041(15)
C19 0.01148(18) 0.01207(18) 0.00875(16) -0.00049(13) 0.00093(13) 0.00017(14)
C20 0.0141(2) 0.0151(2) 0.01265(18) -0.00310(16) 0.00148(15) -0.00211(16)
C21 0.0175(2) 0.0194(2) 0.0137(2) -0.00651(17) 0.00078(17) -0.00080(18)
C22 0.0188(2) 0.0228(3) 0.01092(19) -0.00365(17) 0.00245(17) 0.00205(19)
C23 0.0190(2) 0.0216(2) 0.01144(19) -0.00009(17) 0.00483(17) -0.00175(19)
C24 0.0167(2) 0.0161(2) 0.01114(18) -0.00056(15) 0.00334(16) -0.00362(17)

loop_
_atom_type_symbol
_atom_type_description
_atom_type_scat_dispersion_real
_atom_type_scat_dispersion_imag
_atom_type_scat_source
C C 0.0033 0.0016 'International Tables Vol C Tables 4.2.6.8 and 6.1.1.4'
H H 0.0000 0.0000 'International Tables Vol C Tables 4.2.6.8 and 6.1.1.4'
Cl Cl 0.1484 0.1585 'International Tables Vol C Tables 4.2.6.8 and 6.1.1.4'
N N 0.0061 0.0033 'International Tables Vol C Tables 4.2.6.8 and 6.1.1.4'
O O 0.0106 0.0060 'International Tables Vol C Tables 4.2.6.8 and 6.1.1.4'

loop_
_exptl_crystal_face_index_h
_exptl_crystal_face_index_k
_exptl_crystal_face_index_l
_exptl_crystal_face_perp_dist
3.00 0.00 1.00 0.0700
-1.00 0.00 3.00 0.1100
2.00 3.00 -2.00 0.1750
1.00 3.00 2.00 0.1730
-1.00 -2.00 0.00 0.1530
3.00 0.00 -2.00 0.1320
3.00 1.00 -2.00 0.1270
3.00 2.00 -1.00 0.1420
0.00 2.00 1.00 0.1810
-3.00 0.00 2.00 0.0870
0.00 -2.00 -1.00 0.2010
-3.00 1.00 1.00 0.0980
-3.00 -2.00 0.00 0.1310
-3.00 1.00 -2.00 0.0690
-3.00 -2.00 -2.00 0.1470
3.00 1.00 2.00 0.1060
2.00 0.00 3.00 0.1050
1.00 -1.00 2.00 0.1430
-1.00 1.00 -2.00 0.1230
-2.00 0.00 -3.00 0.1350
-2.00 1.00 -4.00 0.1050
0.00 2.00 -5.00 0.1380
0.00 1.00 -5.00 0.1240

loop_
_geom_angle_atom_site_label_1
_geom_angle_atom_site_label_2
_geom_angle_atom_site_label_3
_geom_angle
C3 O1 H1 106.0(10)
C1 N1 H1A 108.6(7)
C1 N1 C8 121.05(4)
C8 N1 H1A 107.3(7)
N1 C1 C2 115.45(4)
C12 C1 N1 122.09(4)
C12 C1 C2 121.47(5)
C3 C2 C1 118.07(4)
C7 C2 C1 122.05(5)
C7 C2 C3 119.65(5)
O1 C3 C2 122.05(5)
O1 C3 C4 119.17(5)
C4 C3 C2 118.73(5)
C3 C4 Cl1 119.09(4)
C5 C4 Cl1 119.79(4)
C5 C4 C3 121.11(5)
C4 C5 H5 118.1(7)
C4 C5 C6 119.96(5)
C6 C5 H5 121.9(7)
C5 C6 H6 119.1(7)
C7 C6 C5 119.42(5)
C7 C6 H6 121.5(7)
C2 C7 H7 117.7(6)
C6 C7 C2 120.98(5)
C6 C7 H7 121.2(6)
N1 C8 C9 111.94(5)
N1 C8 C10 104.55(5)
N1 C8 C11 111.55(5)
C10 C8 C9 110.32(5)
C10 C8 C11 109.11(5)
C11 C8 C9 109.27(5)
C8 C9 H9A 112.4(8)
C8 C9 H9B 109.6(8)
C8 C9 H9C 112.2(7)
H9A C9 H9B 107.9(11)
H9A C9 H9C 108.2(11)
H9B C9 H9C 106.3(10)
C8 C10 H10A 111.2(7)
C8 C10 H10B 108.3(7)
C8 C10 H10C 110.8(8)
H10A C10 H10B 109.3(10)
H10A C10 H10C 108.6(11)
H10B C10 H10C 108.6(11)
C8 C11 H11A 111.6(8)
C8 C11 H11B 108.4(8)
C8 C11 H11C 112.5(7)
H11A C11 H11B 108.2(11)
H11A C11 H11C 109.5(11)
H11B C11 H11C 106.5(11)
C1 C12 C13 122.72(4)
C1 C12 C19 122.72(5)
C13 C12 C19 114.42(4)
C14 C13 C12 122.89(5)
C14 C13 C18 118.52(5)
C18 C13 C12 118.55(5)
C13 C14 H14 119.5(7)
C15 C14 C13 120.50(5)
C15 C14 H14 120.0(7)
C14 C15 H15 118.8(7)
C14 C15 C16 120.45(5)
C16 C15 H15 120.8(7)
C15 C16 H16 119.9(7)
C17 C16 C15 119.49(5)
C17 C16 H16 120.6(7)
C16 C17 H17 121.8(7)
C16 C17 C18 120.18(5)
C18 C17 H17 118.0(7)
C13 C18 H18 118.5(7)
C17 C18 C13 120.83(5)
C17 C18 H18 120.7(7)
C20 C19 C12 118.42(5)
C24 C19 C12 122.90(5)
C24 C19 C20 118.61(5)
C19 C20 H20 118.8(7)
C21 C20 C19 120.92(5)
C21 C20 H20 120.3(7)
C20 C21 H21 118.2(7)
C20 C21 C22 120.01(5)
C22 C21 H21 121.8(7)
C21 C22 H22 121.0(8)
C21 C22 C23 119.67(5)
C23 C22 H22 119.4(8)
C22 C23 H23 121.7(7)
C22 C23 C24 120.34(6)
C24 C23 H23 118.0(7)
C19 C24 H24 120.9(7)
C23 C24 C19 120.45(5)
C23 C24 H24 118.7(7)

loop_
_geom_bond_atom_site_label_1
_geom_bond_atom_site_label_2
_geom_bond_distance
Cl1 C4 1.7342(6)
O1 H1 0.879(18)
O1 C3 1.3579(7)
N1 H1A 0.901(11)
N1 C1 1.4230(7)
N1 C8 1.5044(7)
C1 C2 1.4848(7)
C1 C12 1.3575(7)
C2 C3 1.4068(7)
C2 C7 1.3928(7)
C3 C4 1.3963(7)
C4 C5 1.3889(9)
C5 H5 0.965(12)
C5 C6 1.3912(9)
C6 H6 0.987(12)
C6 C7 1.3912(8)
C7 H7 1.001(11)
C8 C9 1.5337(8)
C8 C10 1.5296(9)
C8 C11 1.5327(8)
C9 H9A 0.978(14)
C9 H9B 0.974(13)
C9 H9C 0.997(12)
C10 H10A 1.012(13)
C10 H10B 0.999(13)
C10 H10C 0.960(14)
C11 H11A 1.000(14)
C11 H11B 0.961(13)
C11 H11C 0.959(12)
C12 C13 1.4899(7)
C12 C19 1.4950(7)
C13 C14 1.4009(7)
C13 C18 1.4029(8)
C14 H14 0.954(11)
C14 C15 1.3941(8)
C15 H15 0.982(12)
C15 C16 1.3941(9)
C16 H16 1.011(12)
C16 C17 1.3924(9)
C17 H17 0.942(12)
C17 C18 1.3928(8)
C18 H18 0.955(11)
C19 C20 1.4029(8)
C19 C24 1.3985(8)
C20 H20 0.936(12)
C20 C21 1.3905(8)
C21 H21 0.960(12)
C21 C22 1.3924(9)
C22 H22 0.977(13)
C22 C23 1.3933(9)
C23 H23 0.988(12)
C23 C24 1.3953(8)
C24 H24 1.006(12)

loop_
_geom_hbond_atom_site_label_D
_geom_hbond_atom_site_label_H
_geom_hbond_atom_site_label_A
_geom_hbond_distance_DH
_geom_hbond_distance_HA
_geom_hbond_distance_DA
_geom_hbond_angle_DHA
O1 H1 N1 0.879(18) 2.032(17) 2.8155(7) 147.9(14)

loop_
_geom_torsion_atom_site_label_1
_geom_torsion_atom_site_label_2
_geom_torsion_atom_site_label_3
_geom_torsion_atom_site_label_4
_geom_torsion
Cl1 C4 C5 C6 -179.06(5)
O1 C3 C4 Cl1 -1.63(7)
O1 C3 C4 C5 179.19(5)
N1 C1 C2 C3 -53.98(6)
N1 C1 C2 C7 131.53(5)
N1 C1 C12 C13 168.14(5)
N1 C1 C12 C19 -7.11(8)
C1 N1 C8 C9 -41.60(7)
C1 N1 C8 C10 -161.02(5)
C1 N1 C8 C11 81.19(6)
C1 C2 C3 O1 7.02(7)
C1 C2 C3 C4 -170.37(5)
C1 C2 C7 C6 172.40(5)
C1 C12 C13 C14 -49.96(8)
C1 C12 C13 C18 132.23(6)
C1 C12 C19 C20 117.82(6)
C1 C12 C19 C24 -65.21(8)
C2 C1 C12 C13 0.06(8)
C2 C1 C12 C19 -175.20(5)
C2 C3 C4 Cl1 175.83(4)
C2 C3 C4 C5 -3.35(8)
C3 C2 C7 C6 -1.99(8)
C3 C4 C5 C6 0.12(9)
C4 C5 C6 C7 2.21(10)
C5 C6 C7 C2 -1.27(9)
C7 C2 C3 O1 -178.36(5)
C7 C2 C3 C4 4.25(8)
C8 N1 C1 C2 -64.13(6)
C8 N1 C1 C12 127.11(5)
C12 C1 C2 C3 114.85(6)
C12 C1 C2 C7 -59.64(7)
C12 C13 C14 C15 -179.63(5)
C12 C13 C18 C17 179.96(5)
C12 C19 C20 C21 177.57(5)
C12 C19 C24 C23 -177.29(5)
C13 C12 C19 C20 -57.80(7)
C13 C12 C19 C24 119.17(6)
C13 C14 C15 C16 0.31(9)
C14 C13 C18 C17 2.05(8)
C14 C15 C16 C17 1.01(9)
C15 C16 C17 C18 -0.79(9)
C16 C17 C18 C13 -0.76(9)
C18 C13 C14 C15 -1.82(8)
C19 C12 C13 C14 125.66(5)
C19 C12 C13 C18 -52.15(7)
C19 C20 C21 C22 -0.45(10)
C20 C19 C24 C23 -0.33(9)
C20 C21 C22 C23 0.27(10)
C21 C22 C23 C24 -0.12(10)
C22 C23 C24 C19 0.16(10)
C24 C19 C20 C21 0.47(9)
